data_1503035
loop_
_publ_author_name
'Lazarski, Kiel E.'
'Hu, Dennis X.'
'Stern, Charlotte L.'
'Thomson, Regan J.'

_publ_section_title
;
 A synthesis of the carbocyclic core of maoecrystal V.
;
_journal_issue 13
_journal_name_full 'Organic letters'
_journal_page_first 3010
_journal_page_last 3013
_journal_paper_doi 10.1021/ol101025r
_journal_volume 12
_journal_year 2010
_chemical_formula_sum 'C24 H40 O3 Si'
_chemical_formula_weight 404.65
_chemical_name_systematic
; 
 ? 
;
_space_group_IT_number 29
_symmetry_cell_setting orthorhombic
_symmetry_space_group_name_Hall 'P 2c -2ac'
_symmetry_space_group_name_H-M 'P c a 21'
_atom_sites_solution_hydrogens geom
_atom_sites_solution_primary direct
_atom_sites_solution_secondary difmap
_audit_creation_method SHELXL-97
_cell_angle_alpha 90.00
_cell_angle_beta 90.00
_cell_angle_gamma 90.00
_cell_formula_units_Z 4
_cell_length_a 20.0329(5)
_cell_length_b 6.5664(2)
_cell_length_c 17.1418(4)
_cell_measurement_reflns_used 9995
_cell_measurement_temperature 100(2)
_cell_measurement_theta_max 66.20
_cell_measurement_theta_min 3.39
_cell_volume 2254.90(10)
_computing_cell_refinement 'Bruker SAINT'
_computing_data_collection 'Bruker APEX2'
_computing_data_reduction 'Bruker SAINT'
_computing_molecular_graphics 'Bruker SHELXTL'
_computing_publication_material 'Bruker SHELXTL'
_computing_structure_refinement 'SHELXL-97 (Sheldrick, 1997)'
_computing_structure_solution 'SHELXS-97 (Sheldrick, 1990)'
_diffrn_ambient_temperature 100(2)
_diffrn_measured_fraction_theta_full 0.988
_diffrn_measured_fraction_theta_max 0.988
_diffrn_measurement_device_type 'Bruker APEX-II CCD'
_diffrn_measurement_method '\f and \w scans'
_diffrn_radiation_monochromator graphite
_diffrn_radiation_source 'fine-focus sealed tube'
_diffrn_radiation_type CuK\a
_diffrn_radiation_wavelength 1.54178
_diffrn_reflns_av_R_equivalents 0.0313
_diffrn_reflns_av_sigmaI/netI 0.0267
_diffrn_reflns_limit_h_max 23
_diffrn_reflns_limit_h_min -22
_diffrn_reflns_limit_k_max 5
_diffrn_reflns_limit_k_min -7
_diffrn_reflns_limit_l_max 20
_diffrn_reflns_limit_l_min -18
_diffrn_reflns_number 16464
_diffrn_reflns_theta_full 66.46
_diffrn_reflns_theta_max 66.46
_diffrn_reflns_theta_min 5.11
_diffrn_standards_number 0
_exptl_absorpt_coefficient_mu 1.076
_exptl_absorpt_correction_T_max 0.8433
_exptl_absorpt_correction_T_min 0.6126
_exptl_absorpt_correction_type numerical
_exptl_absorpt_process_details face-indexed
_exptl_crystal_colour colourless
_exptl_crystal_density_diffrn 1.192
_exptl_crystal_density_method 'not measured'
_exptl_crystal_description block
_exptl_crystal_F_000 888
_exptl_crystal_size_max 0.50
_exptl_crystal_size_mid 0.45
_exptl_crystal_size_min 0.16
_refine_diff_density_max 0.385
_refine_diff_density_min -0.198
_refine_diff_density_rms 0.039
_refine_ls_abs_structure_details 'Flack H D (1983), Acta Cryst. A39, 876-881'
_refine_ls_abs_structure_Flack 0.06(2)
_refine_ls_extinction_method none
_refine_ls_goodness_of_fit_ref 1.088
_refine_ls_hydrogen_treatment constr
_refine_ls_matrix_type full
_refine_ls_number_parameters 260
_refine_ls_number_reflns 3519
_refine_ls_number_restraints 1
_refine_ls_restrained_S_all 1.088
_refine_ls_R_factor_all 0.0289
_refine_ls_R_factor_gt 0.0287
_refine_ls_shift/su_max 0.001
_refine_ls_shift/su_mean 0.000
_refine_ls_structure_factor_coef Fsqd
_refine_ls_weighting_details 'calc w=1/[\s^2^(Fo^2^)+(0.0454P)^2^+0.3997P] where P=(Fo^2^+2Fc^2^)/3'
_refine_ls_weighting_scheme calc
_refine_ls_wR_factor_gt 0.0762
_refine_ls_wR_factor_ref 0.0765
_reflns_number_gt 3502
_reflns_number_total 3519
_reflns_threshold_expression >2sigma(I)
_cod_data_source_file ol101025r_si_002.cif
_cod_data_source_block lactonefinal
_cod_depositor_comments
;
The following automatic conversions were performed:

'_symmetry_cell_setting' value 'Orthorhombic' changed to
'orthorhombic' according to
/home/saulius/struct/CIF-dictionaries/cif_core.dic dictionary named
'cif_core.dic' version 2.4.2 from 2011-04-26.

Automatic conversion script
Id: cif_fix_values 1715 2011-07-08 13:25:40Z adriana 
;
_cod_original_sg_symbol_H-M Pca2(1)
_cod_database_code 1503035

loop_
_symmetry_equiv_pos_as_xyz
'x, y, z'
'-x, -y, z+1/2'
'x+1/2, -y, z'
'-x+1/2, y, z+1/2'

loop_
_atom_site_label
_atom_site_type_symbol
_atom_site_fract_x
_atom_site_fract_y
_atom_site_fract_z
_atom_site_U_iso_or_equiv
_atom_site_adp_type
_atom_site_occupancy
_atom_site_symmetry_multiplicity
_atom_site_calc_flag
_atom_site_refinement_flags
Si1 Si 0.616736(19) 0.17144(6) 0.95396(3) 0.02039(11) Uani 1 1 d .
O1 O 0.52639(7) 0.67444(17) 0.78032(9) 0.0352(3) Uani 1 1 d .
O2 O 0.48252(6) 0.64559(17) 0.89713(8) 0.0284(3) Uani 1 1 d .
O3 O 0.54095(5) 0.26235(16) 0.93687(7) 0.0222(3) Uani 1 1 d .
C4 C 0.48053(8) 0.1961(2) 0.97239(10) 0.0204(3) Uani 1 1 d .
H4 H 0.4730 0.0510 0.9570 0.025 Uiso 1 1 calc R
C5 C 0.44977(9) 0.3524(3) 0.71126(11) 0.0290(4) Uani 1 1 d .
H5A H 0.4903 0.2669 0.7068 0.035 Uiso 1 1 calc R
H5B H 0.4529 0.4664 0.6737 0.035 Uiso 1 1 calc R
C6 C 0.35794(8) 0.2498(3) 1.07229(11) 0.0266(4) Uani 1 1 d .
C7 C 0.66711(8) 0.2249(3) 0.86321(11) 0.0247(4) Uani 1 1 d .
C8 C 0.35712(10) 0.4587(3) 1.11281(12) 0.0345(4) Uani 1 1 d .
H8A H 0.3195 0.5390 1.0931 0.052 Uiso 1 1 calc R
H8B H 0.3990 0.5304 1.1019 0.052 Uiso 1 1 calc R
H8C H 0.3524 0.4396 1.1692 0.052 Uiso 1 1 calc R
C9 C 0.33171(9) 0.3535(3) 0.73708(11) 0.0291(4) Uani 1 1 d .
H9A H 0.3182 0.4697 0.7038 0.035 Uiso 1 1 calc R
H9B H 0.2919 0.2696 0.7490 0.035 Uiso 1 1 calc R
C10 C 0.48366(8) 0.2048(3) 1.06120(11) 0.0250(4) Uani 1 1 d .
H10A H 0.4914 0.3472 1.0780 0.030 Uiso 1 1 calc R
H10B H 0.5217 0.1215 1.0798 0.030 Uiso 1 1 calc R
C11 C 0.41113(7) 0.2798(2) 0.85202(10) 0.0197(3) Uani 1 1 d .
C12 C 0.48585(8) 0.5917(2) 0.82189(12) 0.0264(4) Uani 1 1 d .
C13 C 0.38630(8) 0.2261(3) 0.69764(11) 0.0290(4) Uani 1 1 d .
H13 H 0.3772 0.2064 0.6408 0.035 Uiso 1 1 calc R
C14 C 0.39281(9) 0.0229(3) 0.74032(11) 0.0281(4) Uani 1 1 d .
H14A H 0.4263 -0.0631 0.7136 0.034 Uiso 1 1 calc R
H14B H 0.3495 -0.0495 0.7391 0.034 Uiso 1 1 calc R
C15 C 0.41434(8) 0.0574(2) 0.82602(10) 0.0221(3) Uani 1 1 d .
H15A H 0.3852 -0.0247 0.8605 0.027 Uiso 1 1 calc R
H15B H 0.4606 0.0076 0.8327 0.027 Uiso 1 1 calc R
C16 C 0.35729(8) 0.2640(3) 0.98266(10) 0.0231(4) Uani 1 1 d .
H16A H 0.3226 0.3642 0.9679 0.028 Uiso 1 1 calc R
H16B H 0.3427 0.1302 0.9623 0.028 Uiso 1 1 calc R
C17 C 0.63067(10) 0.1416(3) 0.79115(12) 0.0318(4) Uani 1 1 d .
H17A H 0.6570 0.1708 0.7443 0.048 Uiso 1 1 calc R
H17B H 0.5868 0.2068 0.7867 0.048 Uiso 1 1 calc R
H17C H 0.6249 -0.0059 0.7965 0.048 Uiso 1 1 calc R
C18 C 0.42262(8) 0.3235(2) 0.93902(10) 0.0207(4) Uani 1 1 d .
C19 C 0.29451(9) 0.1361(3) 1.09724(12) 0.0341(4) Uani 1 1 d .
H19A H 0.2932 0.0025 1.0717 0.051 Uiso 1 1 calc R
H19B H 0.2552 0.2152 1.0819 0.051 Uiso 1 1 calc R
H19C H 0.2947 0.1178 1.1540 0.051 Uiso 1 1 calc R
C20 C 0.43614(8) 0.5530(2) 0.95031(11) 0.0249(3) Uani 1 1 d .
H20A H 0.3931 0.6261 0.9461 0.030 Uiso 1 1 calc R
H20B H 0.4530 0.5738 1.0040 0.030 Uiso 1 1 calc R
C21 C 0.67823(9) 0.4546(2) 0.85265(11) 0.0282(4) Uani 1 1 d .
H21A H 0.7025 0.5084 0.8978 0.042 Uiso 1 1 calc R
H21B H 0.6350 0.5234 0.8483 0.042 Uiso 1 1 calc R
H21C H 0.7043 0.4786 0.8051 0.042 Uiso 1 1 calc R
C22 C 0.61292(8) -0.1089(3) 0.97171(10) 0.0263(4) Uani 1 1 d .
H22A H 0.5816 -0.1370 1.0143 0.039 Uiso 1 1 calc R
H22B H 0.6574 -0.1588 0.9860 0.039 Uiso 1 1 calc R
H22C H 0.5978 -0.1779 0.9242 0.039 Uiso 1 1 calc R
C23 C 0.41913(8) 0.1262(3) 1.09783(11) 0.0270(4) Uani 1 1 d .
H23A H 0.4231 0.1322 1.1553 0.032 Uiso 1 1 calc R
H23B H 0.4127 -0.0181 1.0829 0.032 Uiso 1 1 calc R
C24 C 0.36524(8) 0.4258(3) 0.81084(11) 0.0242(4) Uani 1 1 d .
H24 H 0.3448 0.5403 0.8410 0.029 Uiso 1 1 calc R
C25 C 0.73544(9) 0.1202(3) 0.87026(13) 0.0334(4) Uani 1 1 d .
H25A H 0.7624 0.1514 0.8240 0.050 Uiso 1 1 calc R
H25B H 0.7291 -0.0275 0.8742 0.050 Uiso 1 1 calc R
H25C H 0.7584 0.1698 0.9170 0.050 Uiso 1 1 calc R
C26 C 0.65489(9) 0.3048(3) 1.03958(11) 0.0271(4) Uani 1 1 d .
H26A H 0.6457 0.4511 1.0360 0.041 Uiso 1 1 calc R
H26B H 0.7032 0.2822 1.0396 0.041 Uiso 1 1 calc R
H26C H 0.6357 0.2509 1.0879 0.041 Uiso 1 1 calc R
C27 C 0.44079(8) 0.4301(2) 0.79378(10) 0.0237(3) Uani 1 1 d .

loop_
_atom_site_aniso_label
_atom_site_aniso_U_11
_atom_site_aniso_U_22
_atom_site_aniso_U_33
_atom_site_aniso_U_23
_atom_site_aniso_U_13
_atom_site_aniso_U_12
Si1 0.0184(2) 0.0182(2) 0.0246(2) -0.00122(18) -0.00174(18) 0.00080(14)
O1 0.0290(7) 0.0265(6) 0.0499(9) 0.0101(6) 0.0070(6) -0.0039(5)
O2 0.0276(6) 0.0182(5) 0.0396(8) 0.0035(5) -0.0033(5) -0.0036(4)
O3 0.0190(5) 0.0227(5) 0.0248(7) 0.0025(5) 0.0005(4) 0.0004(4)
C4 0.0186(7) 0.0190(7) 0.0237(10) 0.0002(6) -0.0009(6) 0.0012(6)
C5 0.0267(9) 0.0358(9) 0.0246(10) 0.0095(8) 0.0029(7) 0.0010(7)
C6 0.0244(8) 0.0329(9) 0.0226(9) -0.0027(7) 0.0017(7) 0.0010(7)
C7 0.0196(8) 0.0241(8) 0.0302(9) -0.0018(7) 0.0010(7) 0.0006(6)
C8 0.0359(10) 0.0395(10) 0.0281(10) -0.0104(8) 0.0004(8) 0.0069(8)
C9 0.0240(8) 0.0386(9) 0.0248(9) 0.0031(7) -0.0011(7) 0.0034(7)
C10 0.0201(8) 0.0276(8) 0.0273(10) -0.0008(7) -0.0027(7) 0.0016(6)
C11 0.0164(7) 0.0193(8) 0.0235(9) 0.0011(6) 0.0010(6) -0.0001(6)
C12 0.0221(8) 0.0193(7) 0.0378(10) 0.0074(7) -0.0015(7) 0.0017(6)
C13 0.0277(9) 0.0388(10) 0.0203(9) 0.0004(8) -0.0008(7) 0.0025(7)
C14 0.0286(9) 0.0296(9) 0.0262(10) -0.0042(7) 0.0003(7) -0.0023(7)
C15 0.0240(8) 0.0201(7) 0.0222(9) -0.0013(7) -0.0013(7) 0.0000(6)
C16 0.0177(7) 0.0251(8) 0.0264(9) -0.0031(7) -0.0012(6) 0.0012(6)
C17 0.0335(9) 0.0360(10) 0.0259(10) -0.0043(8) 0.0022(8) -0.0024(7)
C18 0.0209(7) 0.0165(7) 0.0247(10) -0.0008(6) -0.0005(6) 0.0000(6)
C19 0.0258(9) 0.0498(10) 0.0268(10) 0.0018(8) 0.0042(8) -0.0007(8)
C20 0.0261(7) 0.0191(8) 0.0296(9) -0.0022(7) -0.0041(8) 0.0010(6)
C21 0.0255(8) 0.0258(9) 0.0334(10) 0.0016(7) 0.0032(7) -0.0010(6)
C22 0.0280(8) 0.0221(7) 0.0288(11) 0.0014(7) -0.0042(7) 0.0013(6)
C23 0.0264(9) 0.0329(8) 0.0217(9) 0.0012(7) 0.0010(7) 0.0002(7)
C24 0.0211(8) 0.0234(8) 0.0282(10) 0.0055(7) -0.0010(7) 0.0032(6)
C25 0.0237(8) 0.0328(9) 0.0438(11) 0.0002(8) 0.0047(8) 0.0063(7)
C26 0.0251(8) 0.0260(8) 0.0303(10) -0.0053(7) -0.0032(7) -0.0005(6)
C27 0.0218(8) 0.0221(8) 0.0270(9) 0.0059(7) -0.0015(7) 0.0016(6)

loop_
_atom_type_symbol
_atom_type_description
_atom_type_scat_dispersion_real
_atom_type_scat_dispersion_imag
_atom_type_scat_source
C C 0.0181 0.0091 'International Tables Vol C Tables 4.2.6.8 and 6.1.1.4'
H H 0.0000 0.0000 'International Tables Vol C Tables 4.2.6.8 and 6.1.1.4'
O O 0.0492 0.0322 'International Tables Vol C Tables 4.2.6.8 and 6.1.1.4'
Si Si 0.2541 0.3302 'International Tables Vol C Tables 4.2.6.8 and 6.1.1.4'

loop_
_geom_angle_atom_site_label_1
_geom_angle_atom_site_label_2
_geom_angle_atom_site_label_3
_geom_angle
O3 Si1 C22 110.26(7)
O3 Si1 C26 110.12(7)
C22 Si1 C26 110.49(8)
O3 Si1 C7 106.09(7)
C22 Si1 C7 109.87(8)
C26 Si1 C7 109.92(8)
C12 O2 C20 122.10(13)
C4 O3 Si1 126.39(10)
O3 C4 C10 112.37(13)
O3 C4 C18 108.39(12)
C10 C4 C18 112.41(13)
O3 C4 H4 107.8
C10 C4 H4 107.8
C18 C4 H4 107.8
C27 C5 C13 103.03(14)
C27 C5 H5A 111.2
C13 C5 H5A 111.2
C27 C5 H5B 111.2
C13 C5 H5B 111.2
H5A C5 H5B 109.1
C23 C6 C19 108.95(15)
C23 C6 C8 110.58(15)
C19 C6 C8 107.41(15)
C23 C6 C16 108.90(14)
C19 C6 C16 107.50(15)
C8 C6 C16 113.37(16)
C21 C7 C17 108.91(15)
C21 C7 C25 108.65(14)
C17 C7 C25 109.10(15)
C21 C7 Si1 110.96(12)
C17 C7 Si1 110.03(11)
C25 C7 Si1 109.16(13)
C6 C8 H8A 109.5
C6 C8 H8B 109.5
H8A C8 H8B 109.5
C6 C8 H8C 109.5
H8A C8 H8C 109.5
H8B C8 H8C 109.5
C24 C9 C13 102.92(14)
C24 C9 H9A 111.2
C13 C9 H9A 111.2
C24 C9 H9B 111.2
C13 C9 H9B 111.2
H9A C9 H9B 109.1
C4 C10 C23 111.28(14)
C4 C10 H10A 109.4
C23 C10 H10A 109.4
C4 C10 H10B 109.4
C23 C10 H10B 109.4
H10A C10 H10B 108.0
C24 C11 C27 61.20(10)
C24 C11 C15 119.86(14)
C27 C11 C15 114.27(14)
C24 C11 C18 115.35(14)
C27 C11 C18 117.17(13)
C15 C11 C18 117.09(13)
O1 C12 O2 118.83(16)
O1 C12 C27 122.83(18)
O2 C12 C27 118.33(15)
C14 C13 C9 109.03(15)
C14 C13 C5 109.15(14)
C9 C13 C5 103.24(15)
C14 C13 H13 111.7
C9 C13 H13 111.7
C5 C13 H13 111.7
C13 C14 C15 110.53(14)
C13 C14 H14A 109.5
C15 C14 H14A 109.5
C13 C14 H14B 109.5
C15 C14 H14B 109.5
H14A C14 H14B 108.1
C11 C15 C14 113.89(13)
C11 C15 H15A 108.8
C14 C15 H15A 108.8
C11 C15 H15B 108.8
C14 C15 H15B 108.8
H15A C15 H15B 107.7
C6 C16 C18 119.18(14)
C6 C16 H16A 107.5
C18 C16 H16A 107.5
C6 C16 H16B 107.5
C18 C16 H16B 107.5
H16A C16 H16B 107.0
C7 C17 H17A 109.5
C7 C17 H17B 109.5
H17A C17 H17B 109.5
C7 C17 H17C 109.5
H17A C17 H17C 109.5
H17B C17 H17C 109.5
C11 C18 C4 111.83(13)
C11 C18 C20 109.29(14)
C4 C18 C20 110.59(12)
C11 C18 C16 107.07(13)
C4 C18 C16 108.56(13)
C20 C18 C16 109.41(13)
C6 C19 H19A 109.5
C6 C19 H19B 109.5
H19A C19 H19B 109.5
C6 C19 H19C 109.5
H19A C19 H19C 109.5
H19B C19 H19C 109.5
O2 C20 C18 116.58(14)
O2 C20 H20A 108.1
C18 C20 H20A 108.1
O2 C20 H20B 108.1
C18 C20 H20B 108.1
H20A C20 H20B 107.3
C7 C21 H21A 109.5
C7 C21 H21B 109.5
H21A C21 H21B 109.5
C7 C21 H21C 109.5
H21A C21 H21C 109.5
H21B C21 H21C 109.5
Si1 C22 H22A 109.5
Si1 C22 H22B 109.5
H22A C22 H22B 109.5
Si1 C22 H22C 109.5
H22A C22 H22C 109.5
H22B C22 H22C 109.5
C10 C23 C6 112.35(15)
C10 C23 H23A 109.1
C6 C23 H23A 109.1
C10 C23 H23B 109.1
C6 C23 H23B 109.1
H23A C23 H23B 107.9
C11 C24 C9 117.70(15)
C11 C24 C27 60.04(10)
C9 C24 C27 106.49(14)
C11 C24 H24 119.2
C9 C24 H24 119.2
C27 C24 H24 119.2
C7 C25 H25A 109.5
C7 C25 H25B 109.5
H25A C25 H25B 109.5
C7 C25 H25C 109.5
H25A C25 H25C 109.5
H25B C25 H25C 109.5
Si1 C26 H26A 109.5
Si1 C26 H26B 109.5
H26A C26 H26B 109.5
Si1 C26 H26C 109.5
H26A C26 H26C 109.5
H26B C26 H26C 109.5
C12 C27 C5 118.36(15)
C12 C27 C11 119.38(15)
C5 C27 C11 116.12(14)
C12 C27 C24 123.51(15)
C5 C27 C24 106.72(14)
C11 C27 C24 58.76(10)

loop_
_geom_bond_atom_site_label_1
_geom_bond_atom_site_label_2
_geom_bond_distance
Si1 O3 1.6575(11)
Si1 C22 1.8671(18)
Si1 C26 1.8723(18)
Si1 C7 1.8872(19)
O1 C12 1.209(2)
O2 C12 1.339(2)
O2 C20 1.437(2)
O3 C4 1.4231(19)
C4 C10 1.525(2)
C4 C18 1.541(2)
C4 H4 1.0000
C5 C27 1.514(3)
C5 C13 1.536(3)
C5 H5A 0.9900
C5 H5B 0.9900
C6 C23 1.534(2)
C6 C19 1.535(2)
C6 C8 1.538(3)
C6 C16 1.539(2)
C7 C21 1.535(2)
C7 C17 1.536(3)
C7 C25 1.537(2)
C8 H8A 0.9800
C8 H8B 0.9800
C8 H8C 0.9800
C9 C24 1.509(3)
C9 C13 1.534(2)
C9 H9A 0.9900
C9 H9B 0.9900
C10 C23 1.527(2)
C10 H10A 0.9900
C10 H10B 0.9900
C11 C24 1.504(2)
C11 C27 1.524(2)
C11 C15 1.528(2)
C11 C18 1.536(2)
C12 C27 1.474(2)
C13 C14 1.527(3)
C13 H13 1.0000
C14 C15 1.548(2)
C14 H14A 0.9900
C14 H14B 0.9900
C15 H15A 0.9900
C15 H15B 0.9900
C16 C18 1.557(2)
C16 H16A 0.9900
C16 H16B 0.9900
C17 H17A 0.9800
C17 H17B 0.9800
C17 H17C 0.9800
C18 C20 1.543(2)
C19 H19A 0.9800
C19 H19B 0.9800
C19 H19C 0.9800
C20 H20A 0.9900
C20 H20B 0.9900
C21 H21A 0.9800
C21 H21B 0.9800
C21 H21C 0.9800
C22 H22A 0.9800
C22 H22B 0.9800
C22 H22C 0.9800
C23 H23A 0.9900
C23 H23B 0.9900
C24 C27 1.542(2)
C24 H24 1.0000
C25 H25A 0.9800
C25 H25B 0.9800
C25 H25C 0.9800
C26 H26A 0.9800
C26 H26B 0.9800
C26 H26C 0.9800
